data_2005942
loop_
_publ_author_name
'McGrath, T. D.'
'McGrathand, A. J.'

_publ_section_title
;
 [Ph~3~PH][<i>nido</i>-B~11~H~14~]
;
_journal_issue 2
_journal_name_full 'Acta Crystallographica Section C'
_journal_page_first 229
_journal_page_last 231
_journal_paper_doi 10.1107/S0108270196013303
_journal_volume 53
_journal_year 1997
_chemical_formula_iupac 'C18 H16 P 1+ , B11 H14 1-'
_chemical_formula_moiety 'C18 H16 P 1+  B11 H14 1-'
_chemical_formula_sum 'C18 H30 B11 P'
_chemical_formula_weight 396.30
_chemical_name_systematic
;
Triphenylphosphonium tetradecahydro-nido-undecaborate(-1)
;
_space_group_IT_number 11
_symmetry_cell_setting monoclinic
_symmetry_space_group_name_Hall '-P 2yb'
_symmetry_space_group_name_H-M 'P 1 21/m 1'
_audit_creation_method SHELXL
_cell_angle_alpha 90.00
_cell_angle_beta 106.861(2)
_cell_angle_gamma 90.00
_cell_formula_units_Z 2
_cell_length_a 8.641(3)
_cell_length_b 13.064(2)
_cell_length_c 10.945(3)
_cell_measurement_reflns_used 25
_cell_measurement_temperature 293(2)
_cell_measurement_theta_max 14
_cell_measurement_theta_min 12
_cell_volume 1182.4(6)
_diffrn_ambient_temperature 293(2)
_diffrn_measurement_device 'Enraf-Nonius CAD4'
_diffrn_measurement_method \w-2\q
_diffrn_radiation_monochromator graphite
_diffrn_radiation_source 'fine-focus sealed tube'
_diffrn_radiation_type MoK\a
_diffrn_radiation_wavelength 0.71073
_diffrn_reflns_av_R_equivalents 0.0207
_diffrn_reflns_av_sigmaI/netI 67.1302
_diffrn_reflns_limit_h_max 10
_diffrn_reflns_limit_h_min 0
_diffrn_reflns_limit_k_max 15
_diffrn_reflns_limit_k_min 0
_diffrn_reflns_limit_l_max 12
_diffrn_reflns_limit_l_min -13
_diffrn_reflns_number 2326
_diffrn_reflns_theta_max 24.97
_diffrn_reflns_theta_min 1.94
_diffrn_standards_decay_% 0.3
_diffrn_standards_interval_count 250
_diffrn_standards_number 2
_exptl_absorpt_coefficient_mu 0.120
_exptl_absorpt_correction_type none
_exptl_crystal_colour colourless
_exptl_crystal_density_diffrn 1.113
_exptl_crystal_density_meas ?
_exptl_crystal_description block
_exptl_crystal_F_000 416
_exptl_crystal_size_max 0.4
_exptl_crystal_size_mid 0.3
_exptl_crystal_size_min 0.25
_refine_diff_density_max 0.37
_refine_diff_density_min -0.28
_refine_ls_extinction_method none
_refine_ls_goodness_of_fit_all 1.028
_refine_ls_goodness_of_fit_obs 1.255
_refine_ls_hydrogen_treatment 'H atoms: see text'
_refine_ls_matrix_type full
_refine_ls_number_parameters 155
_refine_ls_number_reflns 2174
_refine_ls_number_restraints 7
_refine_ls_restrained_S_all 1.065
_refine_ls_restrained_S_obs 1.255
_refine_ls_R_factor_all 0.1230
_refine_ls_R_factor_obs 0.0594
_refine_ls_shift/esd_max 0.000
_refine_ls_shift/esd_mean 0.000
_refine_ls_structure_factor_coef Fsqd
_refine_ls_weighting_details 'w = 1/[\s^2^(Fo^2^)+(0.0888P)^2^] where P=(Fo^2^+2Fc^2^)/3'
_refine_ls_weighting_scheme calc
_refine_ls_wR_factor_all 0.1653
_refine_ls_wR_factor_obs 0.1497
_reflns_number_observed 1334
_reflns_number_total 2175
_reflns_observed_criterion >2sigma(I)
_cod_data_source_file mu1262.cif
_cod_data_source_block tom001
_cod_depositor_comments
;
The following automatic conversions were performed:

'_exptl_crystal_density_meas' value 'not measured' was changed to '?'
- the value is perceived as not measured.

Automatic conversion script
Id: cif_fix_values 3008 2015-01-20 13:52:24Z robertas 

The following automatic conversions were performed:

'_refine_ls_weighting_scheme' value 'calc w =
1/[\s^2^(Fo^2^)+(0.0888P)^2^] where P=(Fo^2^+2Fc^2^)/3' was changed
to 'calc'. New tag '_refine_ls_weighting_details' was created. The
value of the new tag was set to 'w = 1/[\s^2^(Fo^2^)+(0.0888P)^2^]
where P=(Fo^2^+2Fc^2^)/3'.

Automatic conversion script
Id: cif_fix_values 3143 2015-03-26 13:38:13Z robertas 
;
_cod_original_cell_volume 1182.5(6)
_cod_original_sg_symbol_Hall '-P 2y1'
_cod_original_sg_symbol_H-M 'P 21/m'
_cod_database_code 2005942

loop_
_symmetry_equiv_pos_as_xyz
'x, y, z'
'-x, y+1/2, -z'
'-x, -y, -z'
'x, -y-1/2, z'

loop_
_atom_site_aniso_label
_atom_site_aniso_U_11
_atom_site_aniso_U_12
_atom_site_aniso_U_13
_atom_site_aniso_U_22
_atom_site_aniso_U_23
_atom_site_aniso_U_33
P 0.0400(6) 0.000 0.0140(5) 0.0415(6) 0.000 0.0409(6)
C12 0.053(2) 0.0060(15) 0.0180(14) 0.051(2) -0.0004(15) 0.053(2)
C13 0.053(2) 0.009(2) 0.021(2) 0.059(2) 0.014(2) 0.075(2)
C14 0.048(2) 0.007(2) 0.028(2) 0.047(2) 0.002(2) 0.101(3)
C15 0.060(2) 0.008(2) 0.033(2) 0.058(2) -0.020(2) 0.086(3)
C16 0.052(2) 0.004(2) 0.0223(15) 0.059(2) -0.009(2) 0.056(2)
C11 0.0340(13) -0.0050(13) 0.0129(12) 0.042(2) -0.0061(13) 0.048(2)
C21 0.032(2) 0.000 0.009(2) 0.041(2) 0.000 0.044(2)
C22 0.041(2) -0.0022(14) 0.0170(15) 0.044(2) 0.002(2) 0.068(2)
C23 0.048(2) -0.006(2) 0.031(2) 0.060(2) 0.007(2) 0.102(3)
C24 0.042(3) 0.000 0.037(3) 0.091(4) 0.000 0.099(4)
B1 0.057(3) 0.000 0.021(3) 0.094(5) 0.000 0.047(3)
B2 0.045(3) 0.000 0.030(3) 0.041(3) 0.000 0.074(4)
B3 0.063(2) -0.014(2) 0.040(2) 0.059(2) -0.024(2) 0.082(3)
B4 0.054(2) -0.023(2) 0.027(2) 0.112(4) -0.025(3) 0.067(3)
B7 0.066(2) 0.008(2) 0.012(2) 0.052(2) 0.007(2) 0.070(3)
B8 0.082(3) -0.012(2) 0.048(2) 0.056(2) -0.003(2) 0.091(3)
B9 0.056(3) 0.000 0.034(3) 0.076(4) 0.000 0.072(4)

loop_
_atom_site_label
_atom_site_occupancy
_atom_site_fract_x
_atom_site_fract_y
_atom_site_fract_z
_atom_site_U_iso_or_equiv
_atom_site_thermal_displace_type
_atom_site_calc_flag
_atom_site_refinement_flags
_atom_site_type_symbol
P 1 -0.07942(12) 0.7500 0.70498(10) 0.0403(3) Uani d S P
H0 1 -0.1183(54) 0.7500 0.5746(42) 0.081(4) Uiso d S H
C12 1 0.0854(2) 0.60917(15) 0.88008(15) 0.0515(8) Uani d G C
H12 1 0.0551(2) 0.64860(15) 0.94006(15) 0.077 Uiso calc R H
C13 1 0.1797(2) 0.5222(2) 0.9184(2) 0.0617(9) Uani d G C
H13 1 0.2124(3) 0.5034(2) 1.0041(2) 0.093 Uiso calc R H
C14 1 0.2250(2) 0.46327(13) 0.8288(2) 0.0643(9) Uani d G C
H14 1 0.2880(3) 0.4051(2) 0.8544(3) 0.096 Uiso calc R H
C15 1 0.1761(3) 0.4913(2) 0.7008(2) 0.0656(10) Uani d G C
H15 1 0.2064(4) 0.4519(2) 0.6408(3) 0.098 Uiso calc R H
C16 1 0.0818(2) 0.5783(2) 0.66242(13) 0.0541(8) Uani d G C
H16 1 0.0491(3) 0.5970(2) 0.57677(14) 0.081 Uiso calc R H
C11 1 0.0365(2) 0.63720(12) 0.7521(2) 0.0411(7) Uani d G C
C21 1 -0.2484(4) 0.7500 0.7666(4) 0.0396(9) Uani d S C
C22 1 -0.3168(3) 0.6581(2) 0.7869(3) 0.0508(8) Uani d . C
H22 1 -0.2727(3) 0.5963(2) 0.7709(3) 0.076 Uiso calc R H
C23 1 -0.4513(4) 0.6590(3) 0.8311(3) 0.0678(10) Uani d . C
H23 1 -0.4973(4) 0.5977(3) 0.8462(3) 0.102 Uiso calc R H
C24 1 -0.5163(6) 0.7500 0.8526(5) 0.074(2) Uani d S C
H24 1 -0.6067(6) 0.7500 0.8825(5) 0.111 Uiso calc SR H
B1 1 -0.6554(7) 0.7500 1.1881(5) 0.065(2) Uani d SD B
B2 1 -0.4701(6) 0.7500 1.3060(5) 0.0509(13) Uani d SD B
B3 1 -0.5923(5) 0.6406(3) 1.2830(4) 0.0641(11) Uani d D B
B4 1 -0.7947(5) 0.6820(4) 1.2472(4) 0.0757(14) Uani d D B
B7 1 -0.4837(5) 0.6775(3) 1.4380(4) 0.0644(11) Uani d D B
B8 1 -0.6973(5) 0.6350(3) 1.4007(4) 0.0714(12) Uani d D B
B9 1 -0.8343(7) 0.7500 1.3742(6) 0.065(2) Uani d SD B
H1 1 -0.6514(55) 0.7500 1.0855(37) 0.081(4) Uiso d SD H
H2 1 -0.3531(49) 0.7500 1.2817(41) 0.081(4) Uiso d SD H
H3 1 -0.5592(37) 0.5626(23) 1.2430(28) 0.081(4) Uiso d D H
H4 1 -0.8870(38) 0.6466(26) 1.1787(29) 0.081(4) Uiso d D H
H7 1 -0.3688(36) 0.6248(24) 1.4913(28) 0.081(4) Uiso d D H
H8 1 -0.7312(36) 0.5606(23) 1.4433(28) 0.081(4) Uiso d D H
H9 1 -0.9769(47) 0.7500 1.3766(42) 0.081(4) Uiso d SD H
H11 1 -0.7479 0.7500 1.4949 0.081(4) Uiso d S H
H100 1 -0.6146 0.6967 1.5004 0.081(4) Uiso d . H

loop_
_atom_type_symbol
_atom_type_description
_atom_type_scat_dispersion_real
_atom_type_scat_dispersion_imag
_atom_type_scat_source
H H 0.0000 0.0000 'International Tables Vol C Tables 4.2.6.8 and 6.1.1.4'
B B 0.0013 0.0007 'International Tables Vol C Tables 4.2.6.8 and 6.1.1.4'
C C 0.0033 0.0016 'International Tables Vol C Tables 4.2.6.8 and 6.1.1.4'
P P 0.1023 0.0942 'International Tables Vol C Tables 4.2.6.8 and 6.1.1.4'

loop_
_geom_angle_atom_site_label_1
_geom_angle_atom_site_label_2
_geom_angle_atom_site_label_3
_geom_angle_site_symmetry_1
_geom_angle_site_symmetry_3
_geom_angle
_geom_angle_publ_flag
C11 P C11 4_575 . 112.5(2) y
C11 P C21 4_575 . 110.3(2) ?
C11 P C21 . . 110.29(9) y
C11 P H0 4_575 . 104.5(10) ?
C11 P H0 . . 104.5(10) ?
C21 P H0 . . 114.6(19) ?
C13 C12 C11 . . 120.0 ?
C13 C12 H12 . . 120.00(6) ?
C11 C12 H12 . . 120.00(6) ?
C12 C13 C14 . . 120.0 ?
C12 C13 H13 . . 120.0 ?
C14 C13 H13 . . 120.0 ?
C13 C14 C15 . . 120.0 ?
C13 C14 H14 . . 120.0 ?
C15 C14 H14 . . 120.0 ?
C16 C15 C14 . . 120.0 ?
C16 C15 H15 . . 120.0 ?
C14 C15 H15 . . 120.0 ?
C15 C16 C11 . . 120.0 ?
C15 C16 H16 . . 120.0 ?
C11 C16 H16 . . 120.0 ?
C16 C11 C12 . . 120.0 ?
C16 C11 P . . 120.43(12) ?
C12 C11 P . . 119.55(11) ?
C22 C21 C22 . 4_575 120.4(4) ?
C22 C21 P . . 119.8(2) ?
C22 C21 P 4_575 . 119.8(2) ?
C23 C22 C21 . . 119.3(3) ?
C23 C22 H22 . . 120.3(2) ?
C21 C22 H22 . . 120.3(2) ?
C24 C23 C22 . . 119.9(3) ?
C24 C23 H23 . . 120.0(2) ?
C22 C23 H23 . . 120.0(2) ?
C23 C24 C23 . 4_575 121.2(4) ?
C23 C24 H24 . . 119.4(2) ?
C23 C24 H24 4_575 . 119.4(2) ?
B2 B1 B3 . 4_575 60.1(2) ?
B2 B1 B3 . . 60.1(2) y
B3 B1 B3 4_575 . 108.7(4) ?
B2 B1 B4 . 4_575 107.9(3) ?
B3 B1 B4 4_575 4_575 60.1(2) ?
B3 B1 B4 . 4_575 108.7(3) ?
B2 B1 B4 . . 107.9(3) ?
B3 B1 B4 4_575 . 108.7(3) ?
B3 B1 B4 . . 60.1(2) y
B4 B1 B4 4_575 . 60.5(4) y
B2 B1 H1 . . 117.(2) ?
B3 B1 H1 4_575 . 119.5(9) ?
B3 B1 H1 . . 119.5(9) ?
B4 B1 H1 4_575 . 125.7(19) ?
B4 B1 H1 . . 125.7(19) ?
B1 B2 B3 . . 60.5(2) y
B1 B2 B3 . 4_575 60.5(2) ?
B3 B2 B3 . 4_575 109.4(4) ?
B1 B2 B7 . 4_575 110.0(3) ?
B3 B2 B7 . 4_575 112.1(3) ?
B3 B2 B7 4_575 4_575 59.8(2) ?
B1 B2 B7 . . 110.0(3) ?
B3 B2 B7 . . 59.8(2) y
B3 B2 B7 4_575 . 112.1(3) ?
B7 B2 B7 4_575 . 65.1(3) y
B1 B2 H2 . . 122.(2) ?
B3 B2 H2 . . 121.0(7) ?
B3 B2 H2 4_575 . 121.0(7) ?
B7 B2 H2 4_575 . 118.4(19) ?
B7 B2 H2 . . 118.4(18) ?
B2 B3 B7 . . 60.4(3) y
B2 B3 B1 . . 59.5(3) y
B7 B3 B1 . . 109.7(3) ?
B2 B3 B4 . . 107.4(3) ?
B7 B3 B4 . . 110.4(3) ?
B1 B3 B4 . . 60.1(3) y
B2 B3 B8 . . 110.1(3) ?
B7 B3 B8 . . 63.4(2) y
B1 B3 B8 . . 109.0(3) ?
B4 B3 B8 . . 59.5(2) y
B2 B3 H3 . . 124.0(16) ?
B7 B3 H3 . . 118.6(16) ?
B1 B3 H3 . . 123.4(15) ?
B4 B3 H3 . . 121.0(16) ?
B8 B3 H3 . . 117.6(16) ?
B8 B4 B1 . . 109.8(3) ?
B8 B4 B3 . . 60.7(2) y
B1 B4 B3 . . 59.8(2) y
B8 B4 B9 . . 64.6(3) y
B1 B4 B9 . . 110.2(3) ?
B3 B4 B9 . . 112.7(3) ?
B8 B4 B4 . 4_575 110.5(2) ?
B1 B4 B4 . 4_575 59.8(2) y
B3 B4 B4 . 4_575 107.9(2) ?
B9 B4 B4 . 4_575 59.8(2) y
B8 B4 H4 . . 126.(2) ?
B1 B4 H4 . . 115.2(19) ?
B3 B4 H4 . . 122.1(19) ?
B9 B4 H4 . . 120.8(19) ?
B4 B4 H4 4_575 . 116.7(19) ?
H100 B7 B3 . . 102.9(3) ?
H100 B7 B2 . . 121.5(3) ?
B3 B7 B2 . . 59.8(2) y
H100 B7 B8 . . 47.0(2) ?
B3 B7 B8 . . 59.0(2) y
B2 B7 B8 . . 106.2(3) ?
H100 B7 B7 . 4_575 80.4(2) ?
B3 B7 B7 . 4_575 106.0(2) ?
B2 B7 B7 . 4_575 57.4(2) y
B8 B7 B7 . 4_575 107.4(2) y
H100 B7 H100 . . 0.0 ?
B3 B7 H100 . . 102.9(3) ?
B2 B7 H100 . . 121.5(3) ?
B8 B7 H100 . . 47.0(2) ?
B7 B7 H100 4_575 . 80.4(2) ?
H100 B7 H7 . . 119.8(15) ?
B3 B7 H7 . . 116.4(15) ?
B2 B7 H7 . . 117.4(16) ?
B8 B7 H7 . . 124.1(16) ?
B7 B7 H7 4_575 . 124.7(16) ?
H100 B7 H7 . . 119.8(15) ?
H100 B8 B4 . . 123.1(3) ?
H100 B8 B3 . . 107.0(3) ?
B4 B8 B3 . . 59.8(2) y
H100 B8 B7 . . 52.9(2) ?
B4 B8 B7 . . 106.0(3) ?
B3 B8 B7 . . 57.6(2) y
H100 B8 B9 . . 79.2(3) ?
B4 B8 B9 . . 57.9(3) y
B3 B8 B9 . . 106.5(3) ?
B7 B8 B9 . . 109.6(3) y
H100 B8 H100 . . 0.0 ?
B4 B8 H100 . . 123.1(3) ?
B3 B8 H100 . . 107.0(3) ?
B7 B8 H100 . . 52.9(2) ?
B9 B8 H100 . . 79.2(3) ?
H100 B8 H8 . . 107.9(15) ?
B4 B8 H8 . . 125.1(16) ?
B3 B8 H8 . . 124.8(16) ?
B7 B8 H8 . . 121.1(16) ?
B9 B8 H8 . . 120.9(16) ?
H100 B8 H8 . . 107.9(15) ?
B4 B9 B4 . 4_575 60.4(4) y
B4 B9 B8 . 4_575 105.4(3) ?
B4 B9 B8 4_575 4_575 57.5(2) ?
B4 B9 B8 . . 57.5(2) y
B4 B9 B8 4_575 . 105.4(3) ?
B8 B9 B8 4_575 . 105.9(4) y
B4 B9 H11 . . 127.5(4) ?
B4 B9 H11 4_575 . 127.5(4) ?
B8 B9 H11 4_575 . 72.4(2) ?
B8 B9 H11 . . 72.4(2) ?
B4 B9 H9 . . 116.0(18) ?
B4 B9 H9 4_575 . 116.0(17) ?
B8 B9 H9 4_575 . 125.5(5) ?
B8 B9 H9 . . 125.5(4) ?
H11 B9 H9 . . 105.(2) ?

loop_
_geom_bond_atom_site_label_1
_geom_bond_atom_site_label_2
_geom_bond_site_symmetry_2
_geom_bond_distance
_geom_bond_publ_flag
P C11 4_575 1.772(2) ?
P C11 . 1.7722(15) y
P C21 . 1.777(4) y
P H0 . 1.37(4) ?
C12 C13 . 1.39 ?
C12 C11 . 1.39 ?
C12 H12 . 0.93 ?
C13 C14 . 1.39 ?
C13 H13 . 0.93 ?
C14 C15 . 1.39 ?
C14 H14 . 0.93 ?
C15 C16 . 1.39 ?
C15 H15 . 0.93 ?
C16 C11 . 1.39 ?
C16 H16 . 0.93 ?
C21 C22 . 1.384(3) ?
C21 C22 4_575 1.384(3) ?
C22 C23 . 1.382(4) ?
C22 H22 . 0.93 ?
C23 C24 . 1.364(4) ?
C23 H23 . 0.93 ?
C24 C23 4_575 1.364(4) ?
C24 H24 . 0.93 ?
B1 B2 . 1.741(8) y
B1 B3 4_575 1.758(6) ?
B1 B3 . 1.758(6) y
B1 B4 4_575 1.763(7) ?
B1 B4 . 1.763(7) y
B1 H1 . 1.13(4) ?
B2 B3 . 1.751(5) y
B2 B3 4_575 1.751(5) ?
B2 B7 4_575 1.761(6) ?
B2 B7 . 1.761(6) y
B2 H2 . 1.12(4) ?
B3 B7 . 1.751(6) y
B3 B4 . 1.763(6) y
B3 B8 . 1.780(6) y
B3 H3 . 1.18(3) ?
B4 B8 . 1.758(7) y
B4 B9 . 1.764(6) y
B4 B4 4_575 1.776(10) y
B4 H4 . 1.03(3) ?
B7 H100 . 1.503 n
B7 B8 . 1.856(6) y
B7 B7 4_575 1.895(8) y
B7 H100 . 1.503(4) ?
B7 H7 . 1.21(3) ?
B8 H100 . 1.378 n
B8 B9 . 1.883(6) y
B8 H100 . 1.378(5) ?
B8 H8 . 1.15(3) ?
B9 B4 4_575 1.764(6) ?
B9 B8 4_575 1.883(6) ?
B9 H11 . 1.316(6) n
B9 H9 . 1.24(4) ?
